data_4073730
loop_
_publ_author_name
'Zhu, Hongping'
'Chen, Eugene Y.-X.'

_publ_section_title
;
 Group 13 and Lanthanide Complexes Supported by Tridentate Tripodal
 Triamine Ligands:&#x00A0; Structural Diversity and Polymerization
 Catalysis
;
_journal_issue 22
_journal_name_full Organometallics
_journal_page_first 5395
_journal_paper_doi 10.1021/om700587w
_journal_volume 26
_journal_year 2007
_chemical_formula_sum 'C56 H84 N6 Si8 Sm2'
_chemical_formula_weight 1366.71
_chemical_name_systematic
; 
 ? 
;
_space_group_IT_number 2
_symmetry_space_group_name_Hall '-P 1'
_symmetry_space_group_name_H-M 'P -1'
_atom_sites_solution_hydrogens geom
_atom_sites_solution_primary direct
_atom_sites_solution_secondary difmap
_audit_creation_method SHELXL-97
_cell_angle_alpha 84.707(3)
_cell_angle_beta 80.305(3)
_cell_angle_gamma 63.979(2)
_cell_formula_units_Z 2
_cell_length_a 13.9744(6)
_cell_length_b 14.4707(6)
_cell_length_c 18.2232(8)
_cell_measurement_temperature 100(2)
_cell_volume 3263.5(2)
_computing_structure_refinement 'SHELXL-97 (Sheldrick, 1997)'
_computing_structure_solution 'SHELXS-97 (Sheldrick, 1990)'
_diffrn_ambient_temperature 100(2)
_diffrn_measured_fraction_theta_full 0.973
_diffrn_measured_fraction_theta_max 0.973
_diffrn_radiation_monochromator graphite
_diffrn_radiation_source 'fine-focus sealed tube'
_diffrn_radiation_type MoK\a
_diffrn_radiation_wavelength 0.71073
_diffrn_reflns_av_R_equivalents 0.0775
_diffrn_reflns_av_sigmaI/netI 0.1192
_diffrn_reflns_limit_h_max 21
_diffrn_reflns_limit_h_min -21
_diffrn_reflns_limit_k_max 22
_diffrn_reflns_limit_k_min -22
_diffrn_reflns_limit_l_max 28
_diffrn_reflns_limit_l_min -24
_diffrn_reflns_number 71422
_diffrn_reflns_theta_full 33.19
_diffrn_reflns_theta_max 33.19
_diffrn_reflns_theta_min 1.64
_exptl_absorpt_coefficient_mu 1.967
_exptl_absorpt_correction_T_max 0.8978
_exptl_absorpt_correction_T_min 0.5173
_exptl_crystal_density_diffrn 1.391
_exptl_crystal_density_method 'not measured'
_exptl_crystal_F_000 1396
_exptl_crystal_size_max 0.39
_exptl_crystal_size_mid 0.08
_exptl_crystal_size_min 0.06
_refine_diff_density_max 7.232
_refine_diff_density_min -5.385
_refine_diff_density_rms 0.363
_refine_ls_extinction_method none
_refine_ls_goodness_of_fit_ref 1.086
_refine_ls_hydrogen_treatment mixed
_refine_ls_matrix_type full
_refine_ls_number_parameters 672
_refine_ls_number_reflns 24333
_refine_ls_number_restraints 0
_refine_ls_restrained_S_all 1.086
_refine_ls_R_factor_all 0.1572
_refine_ls_R_factor_gt 0.1167
_refine_ls_shift/su_max 0.211
_refine_ls_shift/su_mean 0.002
_refine_ls_structure_factor_coef Fsqd
_refine_ls_weighting_details 'calc w=1/[\s^2^(Fo^2^)+(0.0000P)^2^+231.2692P] where P=(Fo^2^+2Fc^2^)/3'
_refine_ls_weighting_scheme calc
_refine_ls_wR_factor_gt 0.2874
_refine_ls_wR_factor_ref 0.3049
_reflns_number_gt 16555
_reflns_number_total 24333
_reflns_threshold_expression >2sigma(I)
_cod_data_source_file om700587w-file002.cif
_cod_data_source_block 9
_cod_database_code 4073730

loop_
_symmetry_equiv_pos_as_xyz
'x, y, z'
'-x, -y, -z'

loop_
_atom_site_label
_atom_site_type_symbol
_atom_site_fract_x
_atom_site_fract_y
_atom_site_fract_z
_atom_site_U_iso_or_equiv
_atom_site_adp_type
_atom_site_occupancy
_atom_site_symmetry_multiplicity
_atom_site_calc_flag
_atom_site_refinement_flags
Sm1 Sm 1.74293(4) 0.36143(4) 0.22225(3) 0.01148(12) Uani 1 1 d .
Sm2 Sm 1.75560(4) 0.64394(4) 0.24596(3) 0.01279(12) Uani 1 1 d .
Si1 Si 1.5102(3) 0.4125(2) 0.32214(19) 0.0157(6) Uani 1 1 d .
Si2 Si 1.6448(3) 0.2703(3) 0.3751(2) 0.0197(7) Uani 1 1 d .
Si3 Si 1.5104(3) 0.3677(3) 0.20044(19) 0.0170(6) Uani 1 1 d .
Si4 Si 1.5456(2) 0.5586(3) 0.31907(18) 0.0151(6) Uani 1 1 d .
Si5 Si 1.9567(2) 0.6551(2) 0.31686(17) 0.0129(5) Uani 1 1 d .
Si6 Si 1.9924(3) 0.4795(3) 0.3172(2) 0.0193(6) Uani 1 1 d .
Si7 Si 1.9490(3) 0.7170(3) 0.1915(2) 0.0198(6) Uani 1 1 d .
Si8 Si 1.7919(3) 0.7508(3) 0.39145(19) 0.0174(6) Uani 1 1 d .
N2 N 1.7649(8) 0.2589(7) 0.3237(6) 0.0169(18) Uani 1 1 d .
N3 N 1.6423(8) 0.3245(8) 0.1571(6) 0.0180(18) Uani 1 1 d .
N4 N 1.6389(7) 0.5516(7) 0.2395(5) 0.0143(17) Uani 1 1 d .
N6 N 1.9045(8) 0.4859(8) 0.2576(6) 0.0180(19) Uani 1 1 d .
N7 N 1.8439(9) 0.7088(8) 0.1582(6) 0.020(2) Uani 1 1 d .
N8 N 1.6970(8) 0.7569(7) 0.3397(6) 0.020(2) Uani 1 1 d .
C1 C 1.3736(10) 0.4403(11) 0.3787(8) 0.024(2) Uani 1 1 d .
H1A H 1.3631 0.3772 0.3846 0.035 Uiso 1 1 calc R
H1B H 1.3170 0.4931 0.3528 0.035 Uiso 1 1 calc R
H1C H 1.3702 0.4649 0.4278 0.035 Uiso 1 1 calc R
C2 C 1.6378(12) 0.2906(12) 0.4757(8) 0.031(3) Uani 1 1 d .
H2A H 1.5692 0.2948 0.5027 0.047 Uiso 1 1 calc R
H2B H 1.6431 0.3548 0.4815 0.047 Uiso 1 1 calc R
H2C H 1.6973 0.2330 0.4958 0.047 Uiso 1 1 calc R
C3 C 1.6201(12) 0.1534(10) 0.3727(9) 0.030(3) Uani 1 1 d .
H3A H 1.6515 0.1054 0.4130 0.045 Uiso 1 1 calc R
H3B H 1.6533 0.1199 0.3247 0.045 Uiso 1 1 calc R
H3C H 1.5424 0.1738 0.3792 0.045 Uiso 1 1 calc R
C4 C 1.4602(12) 0.2643(12) 0.2088(10) 0.035(3) Uani 1 1 d .
H4A H 1.3816 0.2960 0.2209 0.053 Uiso 1 1 calc R
H4B H 1.4916 0.2149 0.2484 0.053 Uiso 1 1 calc R
H4C H 1.4813 0.2286 0.1615 0.053 Uiso 1 1 calc R
C5 C 1.4137(11) 0.4818(11) 0.1520(9) 0.028(3) Uani 1 1 d .
H5A H 1.3403 0.5005 0.1776 0.043 Uiso 1 1 calc R
H5B H 1.4182 0.4647 0.1003 0.043 Uiso 1 1 calc R
H5C H 1.4319 0.5398 0.1526 0.043 Uiso 1 1 calc R
C6 C 1.4117(11) 0.6766(11) 0.3227(8) 0.026(3) Uani 1 1 d .
H6A H 1.3592 0.6664 0.3615 0.039 Uiso 1 1 calc R
H6B H 1.3860 0.6874 0.2745 0.039 Uiso 1 1 calc R
H6C H 1.4208 0.7369 0.3342 0.039 Uiso 1 1 calc R
C7 C 1.6141(12) 0.5513(11) 0.4010(7) 0.026(3) Uani 1 1 d .
H7A H 1.6108 0.6188 0.4085 0.039 Uiso 1 1 calc R
H7B H 1.6895 0.5007 0.3917 0.039 Uiso 1 1 calc R
H7C H 1.5778 0.5304 0.4457 0.039 Uiso 1 1 calc R
C21 C 1.8605(10) 0.1757(9) 0.3454(7) 0.018(2) Uani 1 1 d .
C22 C 1.9106(10) 0.1884(11) 0.4020(7) 0.024(2) Uani 1 1 d .
H22A H 1.8807 0.2522 0.4267 0.029 Uiso 1 1 calc R
C23 C 2.0046(11) 0.1073(12) 0.4222(8) 0.030(3) Uani 1 1 d .
H23A H 2.0376 0.1167 0.4606 0.035 Uiso 1 1 calc R
C24 C 2.0494(11) 0.0151(12) 0.3873(9) 0.031(3) Uani 1 1 d .
C25 C 1.9993(12) 0.0019(11) 0.3326(10) 0.033(3) Uani 1 1 d .
H25A H 2.0273 -0.0630 0.3098 0.039 Uiso 1 1 calc R
C26 C 1.9072(10) 0.0839(11) 0.3103(8) 0.026(3) Uani 1 1 d .
H26A H 1.8770 0.0751 0.2700 0.031 Uiso 1 1 calc R
C27 C 2.1542(14) -0.0723(13) 0.4093(12) 0.048(5) Uani 1 1 d .
H27A H 2.1457 -0.1364 0.4173 0.073 Uiso 1 1 calc R
H27B H 2.1695 -0.0546 0.4552 0.073 Uiso 1 1 calc R
H27C H 2.2139 -0.0814 0.3693 0.073 Uiso 1 1 calc R
C31 C 1.6753(9) 0.2688(9) 0.0907(7) 0.017(2) Uani 1 1 d .
C32 C 1.6615(11) 0.3150(10) 0.0200(7) 0.022(2) Uani 1 1 d .
H32A H 1.6245 0.3878 0.0163 0.026 Uiso 1 1 calc R
C33 C 1.6987(11) 0.2604(10) -0.0436(7) 0.023(2) Uani 1 1 d .
H33A H 1.6863 0.2957 -0.0901 0.027 Uiso 1 1 calc R
C34 C 1.7544(10) 0.1537(10) -0.0420(7) 0.021(2) Uani 1 1 d .
C35 C 1.7707(10) 0.1037(9) 0.0273(7) 0.020(2) Uani 1 1 d .
H35A H 1.8087 0.0309 0.0304 0.024 Uiso 1 1 calc R
C36 C 1.7310(9) 0.1609(9) 0.0917(7) 0.019(2) Uani 1 1 d .
H36A H 1.7419 0.1257 0.1384 0.023 Uiso 1 1 calc R
C37 C 1.7965(13) 0.0913(12) -0.1136(8) 0.030(3) Uani 1 1 d .
H37A H 1.7888 0.1381 -0.1569 0.045 Uiso 1 1 calc R
H37B H 1.7550 0.0520 -0.1158 0.045 Uiso 1 1 calc R
H37C H 1.8726 0.0438 -0.1138 0.045 Uiso 1 1 calc R
C41 C 1.6042(9) 0.6180(9) 0.1776(7) 0.016(2) Uani 1 1 d .
C42 C 1.5559(10) 0.7275(9) 0.1851(7) 0.018(2) Uani 1 1 d .
H42A H 1.4938 0.7487 0.2263 0.021 Uiso 1 1 calc R
C43 C 1.5283(10) 0.7923(9) 0.1246(7) 0.019(2) Uani 1 1 d .
H43A H 1.4940 0.8643 0.1325 0.023 Uiso 1 1 calc R
C44 C 1.5478(10) 0.7584(10) 0.0536(7) 0.021(2) Uani 1 1 d .
C45 C 1.5979(10) 0.6507(10) 0.0434(7) 0.020(2) Uani 1 1 d .
H45A H 1.6126 0.6240 -0.0050 0.024 Uiso 1 1 calc R
C46 C 1.6261(10) 0.5833(9) 0.1051(7) 0.019(2) Uani 1 1 d .
H46A H 1.6613 0.5114 0.0970 0.023 Uiso 1 1 calc R
C47 C 1.5153(11) 0.8292(12) -0.0131(8) 0.028(3) Uani 1 1 d .
H47A H 1.5085 0.8972 -0.0026 0.043 Uiso 1 1 calc R
H47B H 1.4461 0.8354 -0.0234 0.043 Uiso 1 1 calc R
H47C H 1.5702 0.8008 -0.0564 0.043 Uiso 1 1 calc R
C51 C 2.0705(12) 0.6722(12) 0.3517(10) 0.035(3) Uani 1 1 d .
H51A H 2.0761 0.6459 0.4031 0.052 Uiso 1 1 calc R
H51B H 2.0545 0.7453 0.3499 0.052 Uiso 1 1 calc R
H51C H 2.1386 0.6340 0.3199 0.052 Uiso 1 1 calc R
C52 C 1.9648(14) 0.4258(11) 0.4124(8) 0.031(3) Uani 1 1 d .
H52A H 1.9965 0.3506 0.4108 0.047 Uiso 1 1 calc R
H52B H 1.8870 0.4526 0.4278 0.047 Uiso 1 1 calc R
H52C H 1.9968 0.4463 0.4482 0.047 Uiso 1 1 calc R
C53 C 2.1359(11) 0.4021(11) 0.2750(8) 0.027(3) Uiso 1 1 d .
H53A H 2.1527 0.3288 0.2791 0.040 Uiso 1 1 calc R
H53B H 2.1840 0.4153 0.3015 0.040 Uiso 1 1 calc R
H53C H 2.1458 0.4220 0.2224 0.040 Uiso 1 1 calc R
C54 C 2.0817(12) 0.6386(15) 0.1358(9) 0.038(4) Uani 1 1 d .
H54A H 2.1396 0.6395 0.1591 0.056 Uiso 1 1 calc R
H54B H 2.0840 0.6675 0.0851 0.056 Uiso 1 1 calc R
H54C H 2.0911 0.5676 0.1340 0.056 Uiso 1 1 calc R
C55 C 1.9356(14) 0.8506(13) 0.1863(9) 0.037(4) Uani 1 1 d .
H55A H 1.9814 0.8567 0.2190 0.055 Uiso 1 1 calc R
H55B H 1.8605 0.8982 0.2022 0.055 Uiso 1 1 calc R
H55C H 1.9578 0.8676 0.1349 0.055 Uiso 1 1 calc R
C56 C 1.7853(12) 0.8805(10) 0.4042(9) 0.031(3) Uani 1 1 d .
H56A H 1.8307 0.8753 0.4413 0.046 Uiso 1 1 calc R
H56B H 1.7107 0.9286 0.4212 0.046 Uiso 1 1 calc R
H56C H 1.8109 0.9056 0.3567 0.046 Uiso 1 1 calc R
C57 C 1.7790(13) 0.6933(11) 0.4889(7) 0.027(3) Uani 1 1 d .
H57A H 1.8317 0.6966 0.5165 0.041 Uiso 1 1 calc R
H57B H 1.7923 0.6213 0.4852 0.041 Uiso 1 1 calc R
H57C H 1.7062 0.7322 0.5149 0.041 Uiso 1 1 calc R
C61 C 1.9201(8) 0.4133(9) 0.2093(6) 0.0145(19) Uani 1 1 d .
C62 C 1.9670(9) 0.3028(10) 0.2285(7) 0.018(2) Uani 1 1 d .
H62A H 1.9959 0.2785 0.2768 0.021 Uiso 1 1 calc R
C63 C 1.9759(9) 0.2309(9) 0.1781(7) 0.017(2) Uani 1 1 d .
H63A H 2.0059 0.1566 0.1934 0.021 Uiso 1 1 calc R
C64 C 1.9411(9) 0.2591(8) 0.1078(7) 0.016(2) Uani 1 1 d .
C65 C 1.8934(9) 0.3648(9) 0.0899(7) 0.0154(19) Uani 1 1 d .
H65A H 1.8671 0.3887 0.0407 0.018 Uiso 1 1 calc R
C66 C 1.8863(9) 0.4362(8) 0.1397(6) 0.0140(19) Uani 1 1 d .
H66A H 1.8550 0.5102 0.1235 0.017 Uiso 1 1 calc R
C67 C 1.9651(11) 0.1801(10) 0.0516(8) 0.024(3) Uani 1 1 d .
H67A H 2.0391 0.1583 0.0264 0.036 Uiso 1 1 calc R
H67B H 1.9152 0.2096 0.0149 0.036 Uiso 1 1 calc R
H67C H 1.9569 0.1206 0.0767 0.036 Uiso 1 1 calc R
C71 C 1.8221(9) 0.7467(9) 0.0848(7) 0.017(2) Uani 1 1 d .
C72 C 1.8631(10) 0.6781(9) 0.0250(7) 0.018(2) Uani 1 1 d .
H72A H 1.9094 0.6078 0.0331 0.022 Uiso 1 1 calc R
C73 C 1.8359(10) 0.7130(10) -0.0458(7) 0.019(2) Uani 1 1 d .
H73A H 1.8637 0.6653 -0.0851 0.023 Uiso 1 1 calc R
C74 C 1.7698(10) 0.8148(10) -0.0607(7) 0.019(2) Uani 1 1 d .
C75 C 1.7317(9) 0.8818(9) -0.0022(7) 0.019(2) Uani 1 1 d .
H75A H 1.6875 0.9525 -0.0112 0.022 Uiso 1 1 calc R
C76 C 1.7563(10) 0.8486(9) 0.0704(7) 0.017(2) Uani 1 1 d .
H76A H 1.7275 0.8965 0.1096 0.020 Uiso 1 1 calc R
C77 C 1.7389(11) 0.8534(11) -0.1367(8) 0.026(3) Uani 1 1 d .
H77A H 1.7602 0.7948 -0.1688 0.040 Uiso 1 1 calc R
H77B H 1.7754 0.8960 -0.1585 0.040 Uiso 1 1 calc R
H77C H 1.6608 0.8946 -0.1324 0.040 Uiso 1 1 calc R
C81 C 1.5964(9) 0.8419(9) 0.3459(7) 0.019(2) Uani 1 1 d .
C82 C 1.5188(11) 0.8625(10) 0.4085(7) 0.025(3) Uani 1 1 d .
H82A H 1.5348 0.8182 0.4511 0.030 Uiso 1 1 calc R
C83 C 1.4190(12) 0.9456(12) 0.4106(7) 0.030(3) Uani 1 1 d .
H83A H 1.3671 0.9549 0.4536 0.036 Uiso 1 1 calc R
C84 C 1.3921(10) 1.0166(10) 0.3510(7) 0.023(2) Uani 1 1 d .
C85 C 1.4690(11) 0.9960(9) 0.2881(7) 0.022(2) Uani 1 1 d .
H85A H 1.4535 1.0416 0.2462 0.027 Uiso 1 1 calc R
C86 C 1.5667(9) 0.9115(8) 0.2846(6) 0.016(2) Uani 1 1 d .
H86A H 1.6160 0.8993 0.2398 0.020 Uiso 1 1 calc R
C87 C 1.2839(13) 1.1089(13) 0.3532(11) 0.042(4) Uani 1 1 d .
H87A H 1.2480 1.1210 0.4048 0.064 Uiso 1 1 calc R
H87B H 1.2393 1.0958 0.3232 0.064 Uiso 1 1 calc R
H87C H 1.2942 1.1696 0.3332 0.064 Uiso 1 1 calc R
C91 C 1.7195(19) 0.0766(18) 0.2464(13) 0.059(6) Uiso 1 1 d .
C92 C 1.345(2) 0.585(2) 0.2383(16) 0.077(7) Uiso 1 1 d .

loop_
_atom_site_aniso_label
_atom_site_aniso_U_11
_atom_site_aniso_U_22
_atom_site_aniso_U_33
_atom_site_aniso_U_23
_atom_site_aniso_U_13
_atom_site_aniso_U_12
Sm1 0.0110(2) 0.0090(2) 0.0142(2) 0.00122(18) -0.00322(18) -0.00383(18)
Sm2 0.0132(2) 0.0107(2) 0.0151(3) 0.00003(19) -0.00489(19) -0.00483(19)
Si1 0.0146(13) 0.0126(13) 0.0191(15) 0.0006(11) -0.0020(11) -0.0054(11)
Si2 0.0169(14) 0.0156(15) 0.0222(16) 0.0062(12) -0.0022(12) -0.0044(12)
Si3 0.0164(14) 0.0163(14) 0.0200(15) 0.0008(12) -0.0049(12) -0.0081(12)
Si4 0.0102(12) 0.0167(14) 0.0165(14) -0.0017(11) -0.0029(11) -0.0034(11)
Si5 0.0120(12) 0.0136(13) 0.0136(13) -0.0027(10) -0.0044(10) -0.0047(11)
Si6 0.0178(14) 0.0132(14) 0.0263(17) -0.0010(12) -0.0105(13) -0.0036(12)
Si7 0.0191(15) 0.0247(17) 0.0191(15) 0.0026(13) -0.0043(12) -0.0127(13)
Si8 0.0215(15) 0.0136(14) 0.0166(14) -0.0025(11) -0.0039(12) -0.0062(12)
N2 0.014(4) 0.010(4) 0.021(5) 0.006(3) -0.005(4) -0.001(3)
N3 0.017(4) 0.017(4) 0.018(5) -0.001(4) -0.002(4) -0.006(4)
N4 0.011(4) 0.012(4) 0.016(4) -0.003(3) 0.001(3) -0.003(3)
N6 0.014(4) 0.015(4) 0.025(5) -0.001(4) -0.011(4) -0.005(4)
N7 0.023(5) 0.021(5) 0.025(5) 0.002(4) -0.011(4) -0.014(4)
N8 0.021(5) 0.009(4) 0.025(5) -0.002(4) -0.006(4) -0.002(4)
C1 0.018(5) 0.027(6) 0.028(6) -0.002(5) 0.000(5) -0.012(5)
C2 0.031(7) 0.033(7) 0.019(6) -0.001(5) 0.002(5) -0.006(6)
C3 0.031(7) 0.017(6) 0.042(8) 0.005(5) -0.001(6) -0.013(5)
C4 0.027(7) 0.033(8) 0.054(10) -0.006(7) 0.003(7) -0.023(6)
C5 0.018(6) 0.028(7) 0.037(8) 0.002(6) -0.011(5) -0.006(5)
C6 0.026(6) 0.024(6) 0.022(6) -0.006(5) 0.006(5) -0.008(5)
C7 0.034(7) 0.032(7) 0.014(5) 0.003(5) -0.014(5) -0.014(6)
C21 0.020(5) 0.018(5) 0.015(5) 0.007(4) -0.005(4) -0.006(4)
C22 0.020(5) 0.023(6) 0.023(6) 0.003(5) -0.007(5) -0.004(5)
C23 0.018(6) 0.040(8) 0.026(7) 0.002(6) -0.013(5) -0.006(5)
C24 0.020(6) 0.029(7) 0.038(8) 0.017(6) -0.001(5) -0.008(5)
C25 0.023(6) 0.020(6) 0.044(9) 0.001(6) -0.001(6) -0.002(5)
C26 0.014(5) 0.027(6) 0.026(6) 0.003(5) -0.007(5) 0.002(5)
C27 0.029(8) 0.031(8) 0.063(12) 0.017(8) -0.010(8) 0.005(7)
C31 0.011(4) 0.019(5) 0.020(5) -0.006(4) 0.002(4) -0.008(4)
C32 0.026(6) 0.020(6) 0.022(6) 0.004(5) -0.006(5) -0.013(5)
C33 0.026(6) 0.028(6) 0.018(5) 0.008(5) -0.006(5) -0.016(5)
C34 0.017(5) 0.025(6) 0.025(6) -0.009(5) -0.002(4) -0.011(5)
C35 0.017(5) 0.012(5) 0.027(6) -0.004(4) -0.003(4) -0.003(4)
C36 0.017(5) 0.015(5) 0.029(6) 0.009(4) -0.010(4) -0.008(4)
C37 0.038(8) 0.035(8) 0.026(7) -0.012(6) 0.001(6) -0.023(7)
C41 0.011(4) 0.016(5) 0.025(6) -0.005(4) -0.013(4) -0.004(4)
C42 0.018(5) 0.017(5) 0.019(5) 0.000(4) -0.003(4) -0.008(4)
C43 0.020(5) 0.015(5) 0.024(6) 0.004(4) -0.010(4) -0.008(4)
C44 0.022(5) 0.020(5) 0.023(6) 0.007(4) -0.010(5) -0.012(5)
C45 0.020(5) 0.023(6) 0.018(5) -0.003(4) -0.004(4) -0.009(5)
C46 0.021(5) 0.016(5) 0.021(5) -0.001(4) -0.009(4) -0.008(4)
C47 0.026(6) 0.033(7) 0.031(7) 0.014(6) -0.015(6) -0.016(6)
C51 0.030(7) 0.031(7) 0.047(9) 0.005(7) -0.016(7) -0.014(6)
C52 0.047(9) 0.025(7) 0.026(7) 0.009(5) -0.020(6) -0.016(6)
C54 0.025(7) 0.062(11) 0.025(7) -0.008(7) 0.004(5) -0.018(7)
C55 0.045(9) 0.048(9) 0.037(8) 0.017(7) -0.019(7) -0.037(8)
C56 0.031(7) 0.017(6) 0.045(9) -0.013(6) 0.003(6) -0.013(5)
C57 0.040(8) 0.029(7) 0.019(6) 0.007(5) -0.009(5) -0.020(6)
C61 0.010(4) 0.015(5) 0.018(5) -0.003(4) 0.002(4) -0.005(4)
C62 0.014(5) 0.023(6) 0.018(5) 0.001(4) -0.004(4) -0.009(4)
C63 0.013(4) 0.013(5) 0.028(6) 0.004(4) -0.004(4) -0.009(4)
C64 0.014(5) 0.011(5) 0.022(5) -0.002(4) -0.003(4) -0.004(4)
C65 0.014(4) 0.017(5) 0.019(5) 0.001(4) -0.003(4) -0.010(4)
C66 0.017(5) 0.010(4) 0.016(5) 0.000(4) -0.003(4) -0.006(4)
C67 0.023(6) 0.023(6) 0.031(7) -0.008(5) -0.002(5) -0.013(5)
C71 0.017(5) 0.020(5) 0.018(5) -0.003(4) -0.005(4) -0.008(4)
C72 0.020(5) 0.018(5) 0.016(5) -0.001(4) -0.002(4) -0.009(4)
C73 0.024(5) 0.026(6) 0.013(5) 0.001(4) 0.000(4) -0.017(5)
C74 0.018(5) 0.025(6) 0.017(5) -0.002(4) -0.002(4) -0.011(5)
C75 0.016(5) 0.016(5) 0.022(5) 0.005(4) -0.005(4) -0.006(4)
C76 0.020(5) 0.015(5) 0.016(5) 0.002(4) -0.007(4) -0.006(4)
C77 0.021(6) 0.032(7) 0.027(6) 0.006(5) -0.007(5) -0.012(5)
C81 0.011(4) 0.019(5) 0.030(6) -0.005(5) -0.008(4) -0.006(4)
C82 0.028(6) 0.021(6) 0.020(6) 0.002(5) -0.003(5) -0.006(5)
C83 0.026(6) 0.033(7) 0.016(6) 0.000(5) 0.001(5) -0.001(6)
C84 0.022(6) 0.018(5) 0.025(6) -0.003(5) -0.014(5) -0.001(4)
C85 0.029(6) 0.014(5) 0.019(5) 0.001(4) -0.011(5) -0.003(5)
C86 0.016(5) 0.012(5) 0.013(5) -0.010(4) 0.005(4) 0.000(4)
C87 0.027(7) 0.030(8) 0.050(10) 0.002(7) -0.007(7) 0.006(6)

loop_
_atom_type_symbol
_atom_type_description
_atom_type_scat_dispersion_real
_atom_type_scat_dispersion_imag
_atom_type_scat_source
C C 0.0033 0.0016 'International Tables Vol C Tables 4.2.6.8 and 6.1.1.4'
H H 0.0000 0.0000 'International Tables Vol C Tables 4.2.6.8 and 6.1.1.4'
N N 0.0061 0.0033 'International Tables Vol C Tables 4.2.6.8 and 6.1.1.4'
Si Si 0.0817 0.0704 'International Tables Vol C Tables 4.2.6.8 and 6.1.1.4'
Sm Sm -0.1638 3.4418 'International Tables Vol C Tables 4.2.6.8 and 6.1.1.4'

loop_
_geom_angle_atom_site_label_1
_geom_angle_atom_site_label_2
_geom_angle_atom_site_label_3
_geom_angle
N2 Sm1 N3 106.5(4)
N2 Sm1 N4 118.1(3)
N3 Sm1 N4 102.9(3)
N2 Sm1 C66 129.1(3)
N3 Sm1 C66 116.5(3)
N4 Sm1 C66 78.3(3)
N2 Sm1 C61 102.5(3)
N3 Sm1 C61 143.8(4)
N4 Sm1 C61 81.5(3)
C66 Sm1 C61 28.3(3)
N2 Sm1 C62 80.2(3)
N3 Sm1 C62 138.9(4)
N4 Sm1 C62 109.3(3)
C66 Sm1 C62 49.6(3)
C61 Sm1 C62 29.7(3)
N2 Sm1 C65 131.9(3)
N3 Sm1 C65 93.3(3)
N4 Sm1 C65 98.5(3)
C66 Sm1 C65 28.0(3)
C61 Sm1 C65 50.7(3)
C62 Sm1 C65 57.8(3)
N2 Sm1 C63 83.9(3)
N3 Sm1 C63 111.4(3)
N4 Sm1 C63 131.6(3)
C66 Sm1 C63 56.4(3)
C61 Sm1 C63 50.7(3)
C62 Sm1 C63 27.7(3)
C65 Sm1 C63 48.0(3)
N2 Sm1 C64 107.3(3)
N3 Sm1 C64 91.3(3)
N4 Sm1 C64 125.1(3)
C66 Sm1 C64 48.7(3)
C61 Sm1 C64 59.1(3)
C62 Sm1 C64 49.2(3)
C65 Sm1 C64 27.2(3)
C63 Sm1 C64 27.1(3)
N2 Sm1 Si1 70.4(3)
N3 Sm1 Si1 71.0(3)
N4 Sm1 Si1 69.9(2)
C66 Sm1 Si1 148.1(2)
C61 Sm1 Si1 140.8(2)
C62 Sm1 Si1 144.3(2)
C65 Sm1 Si1 156.8(2)
C63 Sm1 Si1 153.3(2)
C64 Sm1 Si1 159.9(2)
N2 Sm1 Si3 95.5(3)
N3 Sm1 Si3 29.2(3)
N4 Sm1 Si3 85.2(2)
C66 Sm1 Si3 135.2(2)
C61 Sm1 Si3 161.2(2)
C62 Sm1 Si3 165.3(3)
C65 Sm1 Si3 119.0(2)
C63 Sm1 Si3 138.3(2)
C64 Sm1 Si3 120.5(2)
Si1 Sm1 Si3 42.33(9)
N2 Sm1 Si2 28.6(3)
N3 Sm1 Si2 89.4(3)
N4 Sm1 Si2 101.5(2)
C66 Sm1 Si2 153.7(2)
C61 Sm1 Si2 125.4(2)
C62 Sm1 Si2 108.0(2)
C65 Sm1 Si2 158.7(2)
C63 Sm1 Si2 111.7(2)
C64 Sm1 Si2 131.7(2)
Si1 Sm1 Si2 42.03(8)
Si3 Sm1 Si2 70.28(9)
N7 Sm2 N8 103.4(4)
N7 Sm2 N6 95.0(4)
N8 Sm2 N6 118.4(4)
N7 Sm2 N4 132.7(3)
N8 Sm2 N4 114.8(4)
N6 Sm2 N4 90.5(3)
N7 Sm2 C41 106.5(4)
N8 Sm2 C41 119.0(4)
N6 Sm2 C41 110.4(3)
N4 Sm2 C41 30.3(3)
N7 Sm2 C42 97.0(4)
N8 Sm2 C42 96.1(4)
N6 Sm2 C42 139.4(3)
N4 Sm2 C42 53.9(3)
C41 Sm2 C42 29.2(3)
N7 Sm2 Si7 29.5(3)
N8 Sm2 Si7 87.6(3)
N6 Sm2 Si7 80.8(3)
N4 Sm2 Si7 157.3(2)
C41 Sm2 Si7 135.8(3)
C42 Sm2 Si7 123.9(2)
N7 Sm2 Si5 71.4(3)
N8 Sm2 Si5 66.9(3)
N6 Sm2 Si5 64.7(2)
N4 Sm2 Si5 148.7(2)
C41 Sm2 Si5 174.0(2)
C42 Sm2 Si5 155.4(2)
Si7 Sm2 Si5 41.91(8)
N7 Sm2 Si8 95.3(3)
N8 Sm2 Si8 26.9(3)
N6 Sm2 Si8 94.3(2)
N4 Sm2 Si8 131.1(2)
C41 Sm2 Si8 144.9(3)
C42 Sm2 Si8 122.8(2)
Si7 Sm2 Si8 70.77(9)
Si5 Sm2 Si8 40.85(8)
C1 Si1 Si2 109.7(5)
C1 Si1 Si3 108.7(4)
Si2 Si1 Si3 107.48(18)
C1 Si1 Si4 109.9(4)
Si2 Si1 Si4 110.05(18)
Si3 Si1 Si4 110.91(17)
C1 Si1 Sm1 178.5(4)
Si2 Si1 Sm1 70.41(12)
Si3 Si1 Sm1 69.91(11)
Si4 Si1 Sm1 71.28(11)
N2 Si2 C2 112.5(6)
N2 Si2 C3 113.5(6)
C2 Si2 C3 105.1(7)
N2 Si2 Si1 105.4(3)
C2 Si2 Si1 110.7(5)
C3 Si2 Si1 109.7(5)
N2 Si2 Sm1 38.3(3)
C2 Si2 Sm1 131.8(5)
C3 Si2 Sm1 121.2(5)
Si1 Si2 Sm1 67.55(11)
N3 Si3 C5 113.3(6)
N3 Si3 C4 112.5(6)
C5 Si3 C4 107.4(7)
N3 Si3 Si1 105.9(4)
C5 Si3 Si1 109.6(5)
C4 Si3 Si1 108.0(6)
N3 Si3 Sm1 39.0(3)
C5 Si3 Sm1 118.9(5)
C4 Si3 Sm1 132.3(5)
Si1 Si3 Sm1 67.76(11)
N4 Si4 C7 106.2(6)
N4 Si4 C6 115.0(5)
C7 Si4 C6 111.3(7)
N4 Si4 Si1 108.0(4)
C7 Si4 Si1 108.9(5)
C6 Si4 Si1 107.4(5)
N4 Si4 Sm1 46.9(3)
C7 Si4 Sm1 99.0(5)
C6 Si4 Sm1 149.0(5)
Si1 Si4 Sm1 66.76(11)
C51 Si5 Si8 109.4(6)
C51 Si5 Si6 111.2(5)
Si8 Si5 Si6 110.92(18)
C51 Si5 Si7 108.0(5)
Si8 Si5 Si7 109.86(17)
Si6 Si5 Si7 107.42(17)
C51 Si5 Sm2 174.8(5)
Si8 Si5 Sm2 70.65(11)
Si6 Si5 Sm2 73.20(11)
Si7 Si5 Sm2 67.56(11)
N6 Si6 C53 110.6(6)
N6 Si6 C52 112.9(6)
C53 Si6 C52 110.1(7)
N6 Si6 Si5 99.8(4)
C53 Si6 Si5 109.4(5)
C52 Si6 Si5 113.7(5)
N7 Si7 C55 111.9(6)
N7 Si7 C54 111.7(7)
C55 Si7 C54 105.9(8)
N7 Si7 Si5 110.1(4)
C55 Si7 Si5 109.4(5)
C54 Si7 Si5 107.6(6)
N7 Si7 Sm2 39.6(4)
C55 Si7 Sm2 126.7(6)
C54 Si7 Sm2 125.5(6)
Si5 Si7 Sm2 70.53(11)
N8 Si8 C56 112.3(6)
N8 Si8 C57 113.6(6)
C56 Si8 C57 106.2(7)
N8 Si8 Si5 103.6(4)
C56 Si8 Si5 107.5(5)
C57 Si8 Si5 113.7(5)
N8 Si8 Sm2 36.5(3)
C56 Si8 Sm2 132.4(5)
C57 Si8 Sm2 119.0(4)
Si5 Si8 Sm2 68.51(11)
C21 N2 Si2 116.0(8)
C21 N2 Sm1 130.1(8)
Si2 N2 Sm1 113.1(5)
C31 N3 Si3 120.1(8)
C31 N3 Sm1 128.1(8)
Si3 N3 Sm1 111.8(5)
C41 N4 Si4 119.6(8)
C41 N4 Sm1 120.2(7)
Si4 N4 Sm1 102.3(4)
C41 N4 Sm2 85.0(6)
Si4 N4 Sm2 116.0(5)
Sm1 N4 Sm2 113.9(3)
C61 N6 Si6 126.7(8)
C61 N6 Sm2 115.4(7)
Si6 N6 Sm2 117.3(5)
C71 N7 Si7 119.1(8)
C71 N7 Sm2 129.9(8)
Si7 N7 Sm2 110.9(5)
C81 N8 Si8 119.6(8)
C81 N8 Sm2 122.3(8)
Si8 N8 Sm2 116.6(5)
C26 C21 C22 118.1(11)
C26 C21 N2 121.3(11)
C22 C21 N2 120.6(11)
C23 C22 C21 120.3(13)
C24 C23 C22 120.9(13)
C23 C24 C25 118.9(13)
C23 C24 C27 120.0(16)
C25 C24 C27 121.1(16)
C24 C25 C26 120.5(14)
C21 C26 C25 121.2(13)
C32 C31 C36 115.3(11)
C32 C31 N3 123.7(11)
C36 C31 N3 121.0(11)
C33 C32 C31 122.9(12)
C32 C33 C34 121.3(12)
C33 C34 C35 118.1(11)
C33 C34 C37 121.7(13)
C35 C34 C37 120.2(12)
C36 C35 C34 119.6(11)
C35 C36 C31 122.8(11)
C46 C41 N4 123.2(10)
C46 C41 C42 115.6(11)
N4 C41 C42 120.7(10)
C46 C41 Sm2 122.8(8)
N4 C41 Sm2 64.7(5)
C42 C41 Sm2 78.7(6)
C43 C42 C41 121.2(11)
C43 C42 Sm2 128.3(8)
C41 C42 Sm2 72.2(6)
C42 C43 C44 123.3(12)
C43 C44 C45 117.3(11)
C43 C44 C47 123.6(12)
C45 C44 C47 119.0(12)
C46 C45 C44 120.0(11)
C41 C46 C45 122.6(11)
N6 C61 C66 123.4(10)
N6 C61 C62 122.6(11)
C66 C61 C62 113.9(10)
N6 C61 Sm1 113.3(7)
C66 C61 Sm1 75.1(6)
C62 C61 Sm1 76.2(6)
C63 C62 C61 120.5(11)
C63 C62 Sm1 79.6(6)
C61 C62 Sm1 74.1(6)
C62 C63 C64 122.9(11)
C62 C63 Sm1 72.7(6)
C64 C63 Sm1 79.2(7)
C65 C64 C63 117.0(10)
C65 C64 C67 121.3(11)
C63 C64 C67 121.3(11)
C65 C64 Sm1 72.2(6)
C63 C64 Sm1 73.7(7)
C67 C64 Sm1 130.0(8)
C66 C65 C64 120.0(11)
C66 C65 Sm1 72.1(6)
C64 C65 Sm1 80.6(7)
C61 C66 C65 125.7(10)
C61 C66 Sm1 76.7(6)
C65 C66 Sm1 79.9(6)
C76 C71 C72 118.0(11)
C76 C71 N7 122.1(11)
C72 C71 N7 119.8(11)
C73 C72 C71 120.3(11)
C74 C73 C72 122.1(12)
C75 C74 C73 117.2(11)
C75 C74 C77 120.0(12)
C73 C74 C77 122.8(12)
C74 C75 C76 122.0(11)
C71 C76 C75 120.3(11)
C82 C81 N8 124.2(12)
C82 C81 C86 115.8(11)
N8 C81 C86 120.0(11)
C83 C82 C81 121.7(12)
C82 C83 C84 122.0(13)
C85 C84 C83 116.4(11)
C85 C84 C87 121.1(13)
C83 C84 C87 122.4(14)
C86 C85 C84 121.9(11)
C85 C86 C81 122.0(11)

loop_
_geom_bond_atom_site_label_1
_geom_bond_atom_site_label_2
_geom_bond_distance
Sm1 N2 2.236(10)
Sm1 N3 2.239(10)
Sm1 N4 2.507(9)
Sm1 C66 2.835(11)
Sm1 C61 2.854(11)
Sm1 C62 2.882(11)
Sm1 C65 2.933(11)
Sm1 C63 2.969(11)
Sm1 C64 3.039(12)
Sm1 Si1 3.253(3)
Sm1 Si3 3.301(3)
Sm1 Si2 3.316(4)
Sm2 N7 2.244(11)
Sm2 N8 2.265(10)
Sm2 N6 2.343(10)
Sm2 N4 2.543(10)
Sm2 C41 2.801(10)
Sm2 C42 2.884(12)
Sm2 Si7 3.289(3)
Sm2 Si5 3.355(3)
Sm2 Si8 3.402(3)
Si1 C1 1.899(13)
Si1 Si2 2.357(5)
Si1 Si3 2.367(5)
Si1 Si4 2.367(5)
Si2 N2 1.725(11)
Si2 C2 1.863(15)
Si2 C3 1.876(14)
Si3 N3 1.732(11)
Si3 C5 1.873(14)
Si3 C4 1.897(14)
Si4 N4 1.757(10)
Si4 C7 1.876(12)
Si4 C6 1.896(14)
Si5 C51 1.924(15)
Si5 Si8 2.358(5)
Si5 Si6 2.366(5)
Si5 Si7 2.377(5)
Si6 N6 1.740(10)
Si6 C53 1.880(14)
Si6 C52 1.885(15)
Si7 N7 1.734(10)
Si7 C55 1.853(16)
Si7 C54 1.868(15)
Si8 N8 1.720(11)
Si8 C56 1.873(13)
Si8 C57 1.905(13)
N2 C21 1.438(14)
N3 C31 1.411(15)
N4 C41 1.417(15)
N6 C61 1.352(15)
N7 C71 1.428(16)
N8 C81 1.399(15)
C21 C26 1.363(18)
C21 C22 1.408(18)
C22 C23 1.403(18)
C23 C24 1.37(2)
C24 C25 1.38(2)
C24 C27 1.54(2)
C25 C26 1.405(18)
C31 C32 1.399(17)
C31 C36 1.405(16)
C32 C33 1.357(19)
C33 C34 1.391(19)
C34 C35 1.398(19)
C34 C37 1.536(18)
C35 C36 1.388(18)
C41 C46 1.393(17)
C41 C42 1.433(16)
C42 C43 1.370(16)
C43 C44 1.369(18)
C44 C45 1.416(18)
C44 C47 1.508(18)
C45 C46 1.407(17)
C61 C66 1.389(16)
C61 C62 1.471(16)
C62 C63 1.402(17)
C63 C64 1.407(17)
C64 C65 1.406(16)
C64 C67 1.494(17)
C65 C66 1.398(15)
C71 C76 1.381(16)
C71 C72 1.412(16)
C72 C73 1.392(16)
C73 C74 1.383(18)
C74 C75 1.380(17)
C74 C77 1.506(18)
C75 C76 1.411(16)
C81 C82 1.389(18)
C81 C86 1.420(17)
C82 C83 1.383(19)
C83 C84 1.403(19)
C84 C85 1.387(19)
C84 C87 1.514(19)
C85 C86 1.372(16)
